data_4323123
loop_
_publ_author_name
'Charles R. Cornman'
'Kevin L. Jantzi'
'Joseph I. Wirgau'
'Thad C. Stauffer'
'Jeff W. Kampf'
'Paul D. Boyle'

_publ_contact_author_address
;Department of Chemistry
Box 8204
North Carolina State University
Raleigh, NC 27695-8204
;
_publ_contact_author_email cornman@chemdept.chem.ncsu.edu
_publ_contact_author_fax 1(919)5155079
_publ_contact_author_name 'Charles R. Cornman'
_publ_contact_author_phone 1(919)5153209
_publ_section_title
;
 Coordination Chemistry of a Tripodal S2ON Ligand: Syntheses, Structures,
 and Reactivity of the Molybdenum(VI) and Nickel(II) Complexes of
 Bis(2-mercaptoethyl)-2-amino-4-methylphenol (H3btap) and Comparison to
 V^V^O(btap)
;
_journal_name_full 'Inorganic Chemistry'
_journal_page_first 5851
_journal_page_last 5855
_journal_paper_doi 10.1021/ic9802956
_journal_volume 37
_journal_year 1998
_chemical_formula_moiety 'Mo K S2 O4 N C11 H16 '
_chemical_formula_sum 'C11 H16 K Mo N O4 S2'
_chemical_formula_weight 425.41
_chemical_name_common K[Mo^VI^O2(btap)]
_chemical_name_systematic
;
Potassium bis(2-mercaptoethyl)-2-amino-4-methylphenoldioxomolybdate(VI)
;
_space_group_IT_number 60
_symmetry_cell_setting orthorhombic
_symmetry_space_group_name_Hall '-P 2n 2ab'
_symmetry_space_group_name_H-M 'P b c n'
_cell_angle_alpha 90.0
_cell_angle_beta 90.0
_cell_angle_gamma 90.0
_cell_formula_units_Z 8
_cell_length_a 6.6596(9)
_cell_length_b 13.7446(9)
_cell_length_c 32.992(2)
_cell_measurement_reflns_used 24
_cell_measurement_temperature 148
_cell_measurement_theta_max 19.00
_cell_measurement_theta_min 14.00
_cell_volume 3019.9(5)
_computing_data_reduction 'NRCVAX DATRD2'
_computing_molecular_graphics NRCVAX
_computing_publication_material 'NRCVAX TABLES Jan 94 Version'
_computing_structure_refinement 'NRCVAX LSTSQ'
_computing_structure_solution SIR92
_diffrn_ambient_temperature 148
_diffrn_measurement_device 'Nonius CAD-4    '
_diffrn_measurement_method 'Omega scan b/P/b        '
_diffrn_radiation_monochromator graphite
_diffrn_radiation_source 'xray tube'
_diffrn_radiation_type 'Molybdenum K\a'
_diffrn_radiation_wavelength .71073
_diffrn_reflns_av_R_equivalents .000
_diffrn_reflns_limit_h_max 7
_diffrn_reflns_limit_h_min 0
_diffrn_reflns_limit_k_max 16
_diffrn_reflns_limit_k_min 0
_diffrn_reflns_limit_l_max 39
_diffrn_reflns_limit_l_min 0
_diffrn_reflns_number 2630
_diffrn_reflns_theta_max 25.00
_diffrn_reflns_theta_min 1.50
_diffrn_standards_decay_% 2.0
_diffrn_standards_interval_time 80
_diffrn_standards_number 3
_exptl_absorpt_coefficient_mu 1.40
_exptl_absorpt_correction_T_max .9998
_exptl_absorpt_correction_T_min .8795
_exptl_absorpt_correction_type psi-scan
_exptl_absorpt_process_details 'NRCVAX ABSORP'
_exptl_crystal_colour red
_exptl_crystal_density_diffrn 1.871
_exptl_crystal_description needle
_exptl_crystal_F_000 1701.12
_exptl_crystal_size_max .36
_exptl_crystal_size_mid .08
_exptl_crystal_size_min .04
_refine_diff_density_max .72
_refine_diff_density_min -.67
_refine_ls_goodness_of_fit_obs 1.05
_refine_ls_hydrogen_treatment mixed
_refine_ls_matrix_type full
_refine_ls_number_parameters 185
_refine_ls_number_reflns 1985
_refine_ls_R_factor_all .042
_refine_ls_R_factor_obs .041
_refine_ls_shift/esd_max .004
_refine_ls_structure_factor_coef F
_refine_ls_weighting_details '1/(\s^2^(F)+ .0010F^2^)'
_refine_ls_weighting_scheme sigma
_refine_ls_wR_factor_all .050
_refine_ls_wR_factor_obs .049
_reflns_number_observed 1991
_reflns_number_total 2630
_reflns_observed_criterion 'Inet > 1.0\s(Inet)'
_cod_data_source_file ic9802956_2.cif
_cod_data_source_block 1
_cod_original_formula_sum 'Mo K S2 O4 N C11 H16 '
_cod_database_code 4323123

loop_
_symmetry_equiv_pos_as_xyz
x,y,z
-x,-y,-z
1/2-x,1/2+y,z
1/2+x,1/2-y,-z
x,-y,1/2+z
-x,y,1/2-z
1/2-x,1/2-y,1/2+z
1/2+x,1/2+y,1/2-z

loop_
_atom_site_aniso_label
_atom_site_aniso_U_11
_atom_site_aniso_U_22
_atom_site_aniso_U_33
_atom_site_aniso_U_12
_atom_site_aniso_U_13
_atom_site_aniso_U_23
_atom_site_aniso_type_symbol
Mo .0097(3) .0094(3) .0097(3) .0021(2) .0004(2) -.0007(2) Mo
S1 .0146(8) .0138(8) .0158(8) .0023(6) -.0027(6) .0019(6) S
S2 .0155(8) .0135(8) .0133(7) .0041(7) -.0010(6) .0019(7) S
O1 .017(2) .020(2) .014(2) .003(2) .0014(18) -.001(2) O
O2 .011(2) .014(2) .014(2) -.0039(19) .0034(17) -.0017(18) O
O3 .019(2) .013(2) .014(2) .002(2) -.0052(18) -.0026(18) O
N .009(3) .010(3) .015(2) .000(2) .002(2) -.004(2) N
C1 .010(3) .012(3) .011(3) .006(2) -.003(2) .001(2) C
C2 .010(3) .009(3) .014(3) .001(3) .001(2) -.001(3) C
C3 .009(3) .009(3) .017(3) -.001(3) -.001(3) .004(2) C
C5 .027(4) .007(3) .014(3) -.003(3) -.001(3) -.001(2) C
C6 .014(3) .011(3) .017(3) -.005(3) -.001(3) .007(3) C
C8 .019(3) .012(3) .014(3) -.005(3) .005(3) -.002(3) C
C9 .022(3) .016(3) .006(3) .000(3) .004(3) .002(3) C
C10 .007(3) .027(4) .012(3) .003(3) .001(3) .000(3) C
C11 .016(4) .024(4) .020(3) .011(3) .001(3) .003(3) C
K1 .0067(10) .0180(10) .0130(9) .00000 .0002(7) .00000 K
K2 .0184(12) .0139(10) .0160(9) .00000 .0018(8) .00000 K
C7 .027(4) .025(4) .026(4) .002(3) .006(3) -.004(3) C
C4 .023(3) .013(3) .013(3) .001(3) -.001(3) .000(3) C
O1w .025(3) .020(3) .025(2) -.001(2) -.002(2) -.005(2) O

loop_
_atom_site_label
_atom_site_fract_x
_atom_site_fract_y
_atom_site_fract_z
_atom_site_U_iso_or_equiv
_atom_site_thermal_displace_type
_atom_site_calc_flag
_atom_site_refinement_flags
_atom_site_type_symbol
Mo .03717(8) .33761(4) .176184(15) .0096(2) Uani ? . Mo
S1 -.1026(2) .43579(12) .12138(5) .0147(7) Uani ? . S
S2 .2556(2) .21073(12) .20586(4) .0141(7) Uani ? . S
O1 -.1673(7) .3380(3) .20777(12) .017(2) Uani ? . O
O2 -.0694(6) .2217(3) .14189(12) .013(2) Uani ? . O
O3 .1931(6) .4296(3) .19428(12) .015(2) Uani ? . O
N .2715(7) .3172(4) .12209(15) .011(2) Uani ? . N
C1 .0066(9) .2037(5) .10494(17) .011(3) Uani ? . C
C2 .1814(9) .2507(4) .09254(17) .011(3) Uani ? . C
C3 .2673(9) .2313(4) .05512(18) .012(3) Uani ? . C
C5 .0043(10) .1191(4) .04052(18) .016(3) Uani ? . C
C6 -.0848(9) .1380(4) .07821(19) .014(3) Uani ? . C
C8 .3076(9) .4171(5) .10544(18) .015(3) Uani ? . C
C9 .1151(10) .4624(5) .08913(17) .015(3) Uani ? . C
C10 .4622(9) .2768(5) .13837(18) .015(3) Uani ? . C
C11 .4230(10) .1865(5) .1629(2) .020(3) Uani ? . C
K1 .50000 .39468(14) .25000 .0125(9) Uani ? S K
K2 .00000 .53984(14) .25000 .0161(10) Uani ? S K
H3 .389 .264 .047 .0218 Uiso ? . H
H5 -.059 .074 .022 .0262 Uiso ? . H
H6 -.207 .106 .086 .0243 Uiso ? . H
H8a .359 .458 .127 .0250 Uiso ? . H
H8b .404 .413 .084 .0250 Uiso ? . H
H9a .132 .532 .087 .0248 Uiso ? . H
H9b .090 .437 .063 .0248 Uiso ? . H
H10a .551 .262 .116 .0254 Uiso ? . H
H10b .524 .325 .156 .0254 Uiso ? . H
H11a .362 .139 .146 .0300 Uiso ? . H
H11b -.048 .662 .173 .0299 Uiso ? . H
C7 .2817(10) .1382(5) -.01160(16) .026(4) Uij ? . C
C4 .1799(9) .1646(5) .02895(15) .017(3) Uij ? . C
H7a .1817(18) .117(3) -.0307(5) .0371 Uiso ? . H
H7b .377(5) .087(2) -.0073(4) .0371 Uiso ? . H
H7c .350(6) .1943(12) -.0221(8) .0371 Uiso ? . H
O1w .3475(7) .5483(4) .29829(14) .024(3) Uij ? . O
H1wa .454(7) .584(5) .2982(17) .0335 Uiso ? . H
H1wb .317(9) .538(5) .3232(5) .0336 Uiso ? . H

loop_
_atom_type_symbol
_atom_type_description
_atom_type_scat_dispersion_real
_atom_type_scat_dispersion_imag
_atom_type_scat_source
Mo ? -1.825 .688 'International Tables Vol. IV Table 2.2B'
K ? .179 .250 'International Tables Vol. IV Table 2.2B'
S ? .110 .124 'International Tables Vol. IV Table 2.2B'
O ? .008 .006 'International Tables Vol. IV Table 2.2B'
N ? .004 .003 'International Tables Vol. IV Table 2.2B'
C ? .002 .002 'International Tables Vol. IV Table 2.2B'
H ? .000 .000 'International Tables Vol. IV Table 2.2B'

loop_
_geom_angle_atom_site_label_1
_geom_angle_atom_site_label_2
_geom_angle_atom_site_label_3
_geom_angle
_geom_angle_site_symmetry_1
_geom_angle_site_symmetry_2
_geom_angle_site_symmetry_3
_geom_angle_publ_flag
S1 Mo S2 155.17(6) ? ? ? ?
S1 Mo O1 98.38(15) ? ? ? ?
S1 Mo O2 83.71(12) ? ? ? ?
S1 Mo O3 94.58(14) ? ? ? ?
S1 Mo K2 92.67(4) ? ? ? ?
S2 Mo O1 103.21(15) ? ? ? ?
S2 Mo O2 82.86(12) ? ? ? ?
S2 Mo O3 91.47(14) ? ? ? ?
S2 Mo K2 107.95(4) ? ? ? ?
O1 Mo O2 93.54(19) ? ? ? ?
O1 Mo O3 105.3(2) ? ? ? ?
O1 Mo K2 62.95(15) ? ? ? ?
O2 Mo O3 161.16(18) ? ? ? ?
O2 Mo K2 155.52(11) ? ? ? ?
O3 Mo K2 43.09(14) ? ? ? ?
Mo S1 C9 103.8(2) ? ? ? ?
Mo S2 C11 100.4(2) ? ? ? ?
Mo S2 K1 85.72(5) ? ? ? ?
Mo S2 K2 174.09(7) ? ? 3_545 ?
C11 S2 K1 100.3(2) ? ? ? ?
C11 S2 K2 84.8(2) ? ? 3_545 ?
K1 S2 K2 96.26(5) ? ? 3_545 ?
Mo O1 K1 162.8(2) ? ? 1_455 ?
Mo O2 C1 120.4(4) ? ? ? ?
Mo O3 K1 122.5(2) ? ? ? ?
Mo O3 K2 110.8(2) ? ? ? ?
K1 O3 K2 89.82(12) ? ? ? ?
C2 N C8 113.2(5) ? ? ? ?
C2 N C10 110.9(5) ? ? ? ?
C8 N C10 109.7(5) ? ? ? ?
O2 C1 C2 119.7(5) ? ? ? ?
O2 C1 C6 121.8(5) ? ? ? ?
C2 C1 C6 118.5(5) ? ? ? ?
N C2 C1 115.9(5) ? ? ? ?
N C2 C3 122.9(5) ? ? ? ?
C1 C2 C3 121.2(6) ? ? ? ?
C2 C3 C4 120.5(6) ? ? ? ?
C6 C5 C4 121.4(5) ? ? ? ?
C1 C6 C5 119.6(5) ? ? ? ?
N C8 C9 111.6(5) ? ? ? ?
S1 C9 C8 112.3(4) ? ? ? ?
N C10 C11 110.8(5) ? ? ? ?
S2 C11 C10 111.8(4) ? ? ? ?
S2 K1 S2 81.65(6) ? ? 6_655 ?
S2 K1 O1 87.53(11) ? ? 1_655 ?
S2 K1 O1 67.11(10) ? ? 6_555 ?
S2 K1 O3 59.09(9) ? ? ? ?
S2 K1 O3 140.73(11) ? ? 6_655 ?
S2 K1 K2 143.79(4) ? ? 1_655 ?
S2 K1 K2 88.34(4) ? ? ? ?
S2 K1 O1w 129.38(10) ? ? ? ?
S2 K1 O1w 119.57(10) ? ? 6_655 ?
S2 K1 O1 67.11(10) 6_655 ? 1_655 ?
S2 K1 O1 87.53(11) 6_655 ? 6_555 ?
S2 K1 O3 140.73(11) 6_655 ? ? ?
S2 K1 O3 59.09(9) 6_655 ? 6_655 ?
S2 K1 K2 88.34(4) 6_655 ? 1_655 ?
S2 K1 K2 143.79(4) 6_655 ? ? ?
S2 K1 O1w 119.57(10) 6_655 ? ? ?
S2 K1 O1w 129.38(10) 6_655 ? 6_655 ?
O1 K1 O1 146.83(16) 1_655 ? 6_555 ?
O1 K1 O3 107.89(12) 1_655 ? ? ?
O1 K1 O3 77.94(13) 1_655 ? 6_655 ?
O1 K1 K2 56.69(10) 1_655 ? 1_655 ?
O1 K1 K2 147.42(9) 1_655 ? ? ?
O1 K1 O1w 142.22(15) 1_655 ? ? ?
O1 K1 O1w 68.60(14) 1_655 ? 6_655 ?
O1 K1 O3 77.94(13) 6_555 ? ? ?
O1 K1 O3 107.89(12) 6_555 ? 6_655 ?
O1 K1 K2 147.42(9) 6_555 ? 1_655 ?
O1 K1 K2 56.69(10) 6_555 ? ? ?
O1 K1 O1w 68.60(14) 6_555 ? ? ?
O1 K1 O1w 142.22(15) 6_555 ? 6_655 ?
O3 K1 O3c 160.18(15) ? ? ? ?
O3 K1 K2d 122.67(10) ? ? ? ?
O3 K1 K2 44.22(9) ? ? ? ?
O3 K1 O1w 88.83(13) ? ? ? ?
O3 K1 O1wc 76.34(14) ? ? ? ?
O3 K1 K2d 44.22(9) 6_655 ? 1_655 ?
O3 K1 K2 122.67(10) 6_655 ? ? ?
O3 K1 O1w 76.34(14) 6_655 ? ? ?
O3 K1 O1w 88.83(13) 6_655 ? 6_655 ?
K2 K1 K2 118.14(6) 1_655 ? ? ?
K2 K1 O1w 85.66(11) 1_655 ? ? ?
K2 K1 O1w 46.33(10) 1_655 ? 6_655 ?
K2 K1 O1w 46.33(10) ? ? ? ?
K2 K1 O1w 85.66(11) ? ? 6_655 ?
O1w K1 O1w 83.63(15) ? ? 6_655 ?
Mo K2 Mo 82.74(4) ? ? 6_555 ?
Mo K2 S2 102.54(3) ? ? 3_555 ?
Mo K2 S2 151.89(3) ? ? 8_455 ?
Mo K2 O3 26.08(9) ? ? ? ?
Mo K2 O3 93.34(10) ? ? 6_555 ?
Mo K2 K1 63.70(3) ? ? ? ?
Mo K2 K1 70.83(3) ? ? 1_455 ?
Mo K2 O1w 110.40(11) ? ? ? ?
Mo K2 O1w 73.36(10) ? ? 6_555 ?
Mo K2 S2 151.89(3) 6_555 ? 3_555 ?
Mo K2 S2 102.54(3) 6_555 ? 8_455 ?
Mo K2 O3 93.34(10) 6_555 ? ? ?
Mo K2 O3 26.08(9) 6_555 ? 6_555 ?
Mo K2 K1 70.83(3) 6_555 ? ? ?
Mo K2 K1 63.70(3) 6_555 ? 1_455 ?
Mo K2 O1w 73.36(10) 6_555 ? ? ?
Mo K2 O1w 110.40(11) 6_555 ? 6_555 ?
S2 K2 S2g 85.84(6) 3_555 ? ? ?
S2 K2 O3 81.97(10) 3_555 ? ? ?
S2 K2 O3 163.59(10) 3_555 ? 6_555 ?
S2 K2 K1 86.62(4) 3_555 ? ? ?
S2 K2 K1 144.26(4) 3_555 ? 1_455 ?
S2 K2 O1w 79.00(11) 3_555 ? ? ?
S2 K2 O1w 97.47(11) 3_555 ? 6_555 ?
S2 K2 O3 163.59(10) 8_455 ? ? ?
S2 K2 O3 81.97(10) 8_455 ? 6_555 ?
S2 K2 K1 144.26(4) 8_455 ? ? ?
S2 K2 K1 86.62(4) 8_455 ? 1_455 ?
S2 K2 O1w 97.47(11) 8_455 ? ? ?
S2 K2 O1w 79.00(11) 8_455 ? 6_555 ?
O3 K2 O3 111.94(15) ? ? 6_555 ?
O3 K2 K1 45.96(9) ? ? ? ?
O3 K2 K1 96.89(10) ? ? 1_455 ?
O3 K2 O1w 90.97(13) ? ? ? ?
O3 K2 O1w 91.69(13) ? ? 6_555 ?
O3 K2 K1 96.89(10) 6_555 ? ? ?
O3 K2 K1 45.96(9) 6_555 ? 1_455 ?
O3 K2 O1w 91.69(13) 6_555 ? ? ?
O3 K2 O1w 90.97(13) 6_555 ? 6_555 ?
K1 K2 K1 118.14(6) ? ? 1_455 ?
K1 K2 O1w 46.79(10) ? ? ? ?
K1 K2 O1w 136.66(11) ? ? 6_555 ?
K1 K2 O1w 136.66(11) 1_455 ? ? ?
K1 K2 O1w 46.79(10) 1_455 ? 6_555 ?
O1w K2 O1w 175.25(16) ? ? 6_555 ?
C3 C4 C5 118.9(5) ? ? ? ?
C3 C4 C7 120.7(6) ? ? ? ?
C5 C4 C7 120.4(5) ? ? ? ?

loop_
_geom_bond_atom_site_label_1
_geom_bond_atom_site_label_2
_geom_bond_distance
_geom_bond_site_symmetry_1
_geom_bond_site_symmetry_2
_geom_bond_publ_flag
Mo S1 2.4406(16) ? ? ?
Mo S2 2.4729(16) ? ? ?
Mo O1 1.715(4) ? ? ?
Mo O2 2.079(4) ? ? ?
Mo O3 1.742(4) ? ? ?
Mo K2 3.7038(15) ? ? ?
S1 C9 1.835(6) ? ? ?
S2 C11 1.834(7) ? ? ?
S2 K1 3.341(2) ? ? ?
S2 K2 3.207(2) ? 3_545 ?
O1 K1 2.731(4) ? 1_455 ?
O2 C1 1.343(7) ? ? ?
O3 K1 2.790(4) ? ? ?
O3 K2 2.707(4) ? ? ?
N C2 1.466(8) ? ? ?
N C8 1.498(8) ? ? ?
N C10 1.487(8) ? ? ?
C1 C2 1.393(9) ? ? ?
C1 C6 1.401(9) ? ? ?
C2 C3 1.387(8) ? ? ?
C3 C4 1.388(8) ? ? ?
C5 C6 1.402(9) ? ? ?
C5 C4 1.380(9) ? ? ?
C8 C9 1.523(9) ? ? ?
C10 C11 1.504(9) ? ? ?
K1 S2 3.341(2) ? 6_455 ?
K1 O1 2.731(4) ? 1_655 ?
K1 O1 2.731(4) ? 6_555 ?
K1 O3 2.790(4) ? 6_455 ?
K1 K2 3.8818(15) ? 1_655 ?
K1 K2 3.8818(15) ? ? ?
K1 O1w 2.833(5) ? ? ?
K1 O1w 2.833(5) ? 6_655 ?
K2 Mo 3.7038(15) ? 6_555 ?
K2 S2 3.207(2) ? 3_555 ?
K2 S2 3.207(2) ? 8_455 ?
K2 O3 2.707(4) ? 6_555 ?
K2 K1 3.8818(15) ? 1_455 ?
K2 O1w 2.812(5) ? ? ?
K2 O1w 2.812(5) ? 6_555 ?
